data_2311010
loop_
_publ_author_name
'Dwight, A.E.'
'Conner, R.A.jr.'

_publ_section_title
;
 Some A B3 compounds of the transition metals
;
_journal_name_full 'Acta Crystallographica (1,1948-23,1967)'
_journal_page_first 75
_journal_page_last 76
_journal_volume 14
_journal_year 1961
_chemical_formula_sum 'Pd3 V'
_space_group_IT_number 139
_symmetry_space_group_name_Hall '-I 4 2'
_symmetry_space_group_name_H-M 'I 4/m m m'
_cell_angle_alpha 90
_cell_angle_beta 90
_cell_angle_gamma 90
_cell_formula_units_Z 2
_cell_length_a 3.847
_cell_length_b 3.847
_cell_length_c 7.753
_cell_volume 114.740
_citation_journal_id_ASTM ACCRA9
_cod_data_source_file Dwight_ACCRA9_1961_1260.cif
_cod_data_source_block Pd3V1
_cod_original_cell_volume 114.7398
_cod_original_formula_sum 'Pd3 V1'
_cod_database_code 2311010

loop_
_symmetry_equiv_pos_as_xyz
x,y,z
-y,x,z
-x,-y,z
y,-x,z
x,-y,-z
y,x,-z
-x,y,-z
-y,-x,-z
-x,-y,-z
y,-x,-z
x,y,-z
-y,x,-z
-x,y,z
-y,-x,z
x,-y,z
y,x,z
x+1/2,y+1/2,z+1/2
-y+1/2,x+1/2,z+1/2
-x+1/2,-y+1/2,z+1/2
y+1/2,-x+1/2,z+1/2
x+1/2,-y+1/2,-z+1/2
y+1/2,x+1/2,-z+1/2
-x+1/2,y+1/2,-z+1/2
-y+1/2,-x+1/2,-z+1/2
-x+1/2,-y+1/2,-z+1/2
y+1/2,-x+1/2,-z+1/2
x+1/2,y+1/2,-z+1/2
-y+1/2,x+1/2,-z+1/2
-x+1/2,y+1/2,z+1/2
-y+1/2,-x+1/2,z+1/2
x+1/2,-y+1/2,z+1/2
y+1/2,x+1/2,z+1/2

loop_
_atom_site_label
_atom_site_type_symbol
_atom_site_fract_x
_atom_site_fract_y
_atom_site_fract_z
_atom_site_occupancy
_atom_site_U_iso_or_equiv
Pd1 Pd 0 0 0.5 1 0.0
Pd2 Pd 0 0.5 0.25 1 0.0
V1 V 0 0 0 1 0.0
